data_4107435
loop_
_publ_author_name
'Neng Guo'
'Charlotte L. Stern'
'Tobin J. Marks'

_publ_section_title
;
 Bimetallic Effects in Homopolymerization of Styrene and Copolymerization
 of Ethylene and Styrenic Comonomers: Scope, Kinetics, and Mechanism
;
_journal_name_full 'Journal of the American Chemical Society'
_journal_page_first 2246
_journal_page_last 2261
_journal_paper_doi 10.1021/ja076407m
_journal_volume 130
_journal_year 2008
_chemical_formula_moiety 'C62.50 H76 N2 Si2 Ti2'
_chemical_formula_sum 'C62.5 H76 N2 Si2 Ti2'
_chemical_formula_weight 1007.23
_chemical_name_systematic
; 
 ? 
;
_space_group_IT_number 2
_symmetry_cell_setting triclinic
_symmetry_space_group_name_Hall '-P 1'
_symmetry_space_group_name_H-M 'P -1'
_atom_sites_solution_hydrogens geom
_atom_sites_solution_primary direct
_atom_sites_solution_secondary difmap
_audit_creation_method SHELXL-97
_cell_angle_alpha 97.363(3)
_cell_angle_beta 101.480(3)
_cell_angle_gamma 112.119(2)
_cell_formula_units_Z 2
_cell_length_a 12.299(2)
_cell_length_b 16.117(3)
_cell_length_c 16.873(3)
_cell_measurement_reflns_used 5478
_cell_measurement_temperature 153(2)
_cell_measurement_theta_max 28.45
_cell_measurement_theta_min 2.31
_cell_volume 2959.5(9)
_computing_cell_refinement 'Bruker SMART'
_computing_data_collection 'Bruker SMART'
_computing_data_reduction 'Bruker SAINT'
_computing_molecular_graphics 'Bruker SHELXTL'
_computing_publication_material 'Bruker SHELXTL'
_computing_structure_refinement 'SHELXL-97 (Sheldrick, 1997)'
_computing_structure_solution 'SHELXS-97 (Sheldrick, 1990)'
_diffrn_ambient_temperature 153(2)
_diffrn_measured_fraction_theta_full 0.881
_diffrn_measured_fraction_theta_max 0.881
_diffrn_measurement_device_type 'CCD area detector'
_diffrn_measurement_method 'omega scans'
_diffrn_radiation_monochromator graphite
_diffrn_radiation_source 'fine-focus sealed tube'
_diffrn_radiation_type MoK\a
_diffrn_radiation_wavelength 0.71073
_diffrn_reflns_av_R_equivalents 0.0000
_diffrn_reflns_av_sigmaI/netI 0.0239
_diffrn_reflns_limit_h_max 15
_diffrn_reflns_limit_h_min -16
_diffrn_reflns_limit_k_max 21
_diffrn_reflns_limit_k_min -21
_diffrn_reflns_limit_l_max 22
_diffrn_reflns_limit_l_min 0
_diffrn_reflns_number 15176
_diffrn_reflns_theta_full 28.46
_diffrn_reflns_theta_max 28.46
_diffrn_reflns_theta_min 1.26
_exptl_absorpt_coefficient_mu 0.348
_exptl_absorpt_correction_T_max 0.8912
_exptl_absorpt_correction_T_min 0.8481
_exptl_absorpt_correction_type integration
_exptl_absorpt_process_details 'Bruker-AXS, 2003'
_exptl_crystal_colour red
_exptl_crystal_density_diffrn 1.130
_exptl_crystal_description block
_exptl_crystal_F_000 1074
_exptl_crystal_size_max 0.520
_exptl_crystal_size_mid 0.424
_exptl_crystal_size_min 0.374
_refine_diff_density_max 1.306
_refine_diff_density_min -0.551
_refine_diff_density_rms 0.108
_refine_ls_extinction_method none
_refine_ls_goodness_of_fit_ref 1.038
_refine_ls_hydrogen_treatment constr
_refine_ls_matrix_type full
_refine_ls_number_parameters 653
_refine_ls_number_reflns 15176
_refine_ls_number_restraints 0
_refine_ls_restrained_S_all 1.038
_refine_ls_R_factor_all 0.0746
_refine_ls_R_factor_gt 0.0655
_refine_ls_shift/su_max 0.000
_refine_ls_shift/su_mean 0.000
_refine_ls_structure_factor_coef Fsqd
_refine_ls_weighting_details 'calc w=1/[\s^2^(Fo^2^)+(0.1494P)^2^+0.9920P] where P=(Fo^2^+2Fc^2^)/3'
_refine_ls_weighting_scheme calc
_refine_ls_wR_factor_gt 0.1894
_refine_ls_wR_factor_ref 0.2005
_reflns_number_gt 12744
_reflns_number_total 15176
_reflns_threshold_expression >2sigma(I)
_cod_data_source_file ja076407m-file001.cif
_cod_data_source_block s29s
_cod_original_cell_volume 2959.5(8)
_cod_original_formula_sum 'C62.50 H76 N2 Si2 Ti2'
_cod_database_code 4107435

loop_
_symmetry_equiv_pos_as_xyz
'x, y, z'
'-x, -y, -z'

loop_
_atom_site_label
_atom_site_type_symbol
_atom_site_fract_x
_atom_site_fract_y
_atom_site_fract_z
_atom_site_U_iso_or_equiv
_atom_site_adp_type
_atom_site_occupancy
_atom_site_symmetry_multiplicity
_atom_site_calc_flag
_atom_site_refinement_flags
Ti1 Ti 0.14099(4) 0.29404(3) 0.38863(3) 0.01914(12) Uani 1 1 d .
Ti2 Ti 0.41529(4) 0.77645(3) 0.12420(3) 0.02157(12) Uani 1 1 d .
Si1 Si 0.07999(7) 0.28978(5) 0.21527(4) 0.02450(17) Uani 1 1 d .
Si2 Si 0.52027(7) 0.85372(5) 0.29782(4) 0.02709(17) Uani 1 1 d .
N1 N 0.02318(18) 0.22319(14) 0.28420(13) 0.0219(4) Uani 1 1 d .
N2 N 0.4124(2) 0.74940(15) 0.23189(14) 0.0268(5) Uani 1 1 d .
C1 C -0.0274(3) 0.3255(2) 0.14835(19) 0.0397(7) Uani 1 1 d .
H1A H -0.0763 0.2763 0.0988 0.060 Uiso 1 1 calc R
H1B H 0.0191 0.3815 0.1318 0.060 Uiso 1 1 calc R
H1C H -0.0814 0.3373 0.1794 0.060 Uiso 1 1 calc R
C2 C 0.1544(3) 0.2416(2) 0.14840(18) 0.0379(7) Uani 1 1 d .
H2A H 0.2054 0.2173 0.1815 0.057 Uiso 1 1 calc R
H2B H 0.2051 0.2900 0.1252 0.057 Uiso 1 1 calc R
H2C H 0.0919 0.1920 0.1032 0.057 Uiso 1 1 calc R
C3 C -0.0916(2) 0.13819(18) 0.26039(17) 0.0276(6) Uani 1 1 d .
C4 C -0.0840(3) 0.07218(18) 0.31642(17) 0.0305(6) Uani 1 1 d .
H4A H -0.0186 0.0534 0.3099 0.046 Uiso 1 1 calc R
H4B H -0.1617 0.0179 0.3010 0.046 Uiso 1 1 calc R
H4C H -0.0668 0.1030 0.3744 0.046 Uiso 1 1 calc R
C5 C -0.1980(3) 0.1640(2) 0.2684(2) 0.0465(8) Uani 1 1 d .
H5A H -0.1831 0.1949 0.3259 0.070 Uiso 1 1 calc R
H5B H -0.2740 0.1082 0.2526 0.070 Uiso 1 1 calc R
H5C H -0.2045 0.2053 0.2317 0.070 Uiso 1 1 calc R
C6 C -0.1159(3) 0.0892(2) 0.17052(19) 0.0455(9) Uani 1 1 d .
H6A H -0.1220 0.1305 0.1336 0.068 Uiso 1 1 calc R
H6B H -0.1925 0.0339 0.1551 0.068 Uiso 1 1 calc R
H6C H -0.0489 0.0720 0.1653 0.068 Uiso 1 1 calc R
C7 C 0.0724(3) 0.31130(19) 0.49463(17) 0.0287(6) Uani 1 1 d .
H7A H 0.1432 0.3438 0.5439 0.034 Uiso 1 1 calc R
H7B H 0.0299 0.3521 0.4863 0.034 Uiso 1 1 calc R
C8 C -0.0115(3) 0.22774(19) 0.51419(17) 0.0295(6) Uani 1 1 d .
C9 C -0.1359(3) 0.2050(2) 0.4981(2) 0.0365(7) Uani 1 1 d .
H9 H -0.1669 0.2451 0.4754 0.044 Uiso 1 1 calc R
C10 C -0.2159(3) 0.1260(2) 0.5141(2) 0.0459(8) Uani 1 1 d .
H10 H -0.3004 0.1126 0.5023 0.055 Uiso 1 1 calc R
C11 C -0.1729(4) 0.0666(2) 0.5472(2) 0.0520(9) Uani 1 1 d .
H11 H -0.2273 0.0120 0.5582 0.062 Uiso 1 1 calc R
C12 C -0.0503(4) 0.0872(2) 0.5641(2) 0.0530(10) Uani 1 1 d .
H12 H -0.0204 0.0463 0.5865 0.064 Uiso 1 1 calc R
C13 C 0.0306(3) 0.1673(2) 0.54900(19) 0.0381(7) Uani 1 1 d .
H13 H 0.1152 0.1811 0.5624 0.046 Uiso 1 1 calc R
C14 C 0.2364(2) 0.21348(18) 0.42706(17) 0.0277(5) Uani 1 1 d .
H14A H 0.2836 0.2437 0.4854 0.033 Uiso 1 1 calc R
H14B H 0.1732 0.1538 0.4285 0.033 Uiso 1 1 calc R
C15 C 0.3215(2) 0.19051(18) 0.38592(18) 0.0283(6) Uani 1 1 d .
C16 C 0.2791(3) 0.1317(2) 0.3077(2) 0.0380(7) Uani 1 1 d .
H16 H 0.1944 0.1058 0.2805 0.046 Uiso 1 1 calc R
C17 C 0.3571(3) 0.1100(3) 0.2686(3) 0.0509(9) Uani 1 1 d .
H17 H 0.3257 0.0694 0.2155 0.061 Uiso 1 1 calc R
C18 C 0.4809(3) 0.1478(3) 0.3071(3) 0.0551(10) Uani 1 1 d .
H18 H 0.5350 0.1338 0.2804 0.066 Uiso 1 1 calc R
C19 C 0.5251(3) 0.2061(2) 0.3847(3) 0.0480(9) Uani 1 1 d .
H19 H 0.6100 0.2321 0.4115 0.058 Uiso 1 1 calc R
C20 C 0.4467(3) 0.2269(2) 0.4238(2) 0.0357(6) Uani 1 1 d .
H20 H 0.4785 0.2666 0.4774 0.043 Uiso 1 1 calc R
C21 C 0.3405(2) 0.43121(17) 0.42785(16) 0.0244(5) Uani 1 1 d .
C22 C 0.3072(2) 0.38422(16) 0.34478(16) 0.0227(5) Uani 1 1 d .
H22 H 0.3517 0.3551 0.3217 0.027 Uiso 1 1 calc R
C23 C 0.1965(2) 0.38630(16) 0.29947(16) 0.0219(5) Uani 1 1 d .
C24 C 0.1657(2) 0.44128(16) 0.35801(16) 0.0221(5) Uani 1 1 d .
C25 C 0.0685(2) 0.46971(18) 0.35020(18) 0.0286(6) Uani 1 1 d .
H25 H 0.0056 0.4493 0.2999 0.034 Uiso 1 1 calc R
C26 C 0.0675(3) 0.5272(2) 0.4169(2) 0.0360(7) Uani 1 1 d .
H26 H 0.0046 0.5484 0.4116 0.043 Uiso 1 1 calc R
C27 C 0.1573(3) 0.55593(19) 0.4933(2) 0.0366(7) Uani 1 1 d .
H27 H 0.1532 0.5958 0.5381 0.044 Uiso 1 1 calc R
C28 C 0.2494(3) 0.52789(18) 0.50443(17) 0.0303(6) Uani 1 1 d .
H28 H 0.3086 0.5468 0.5564 0.036 Uiso 1 1 calc R
C29 C 0.2547(2) 0.46929(17) 0.43595(16) 0.0234(5) Uani 1 1 d .
C30 C 0.4528(2) 0.45044(18) 0.49451(18) 0.0283(6) Uani 1 1 d .
H30A H 0.4881 0.4066 0.4795 0.034 Uiso 1 1 calc R
H30B H 0.4315 0.4421 0.5474 0.034 Uiso 1 1 calc R
C31 C 0.4593(3) 0.9237(2) 0.3549(2) 0.0451(8) Uani 1 1 d .
H31A H 0.3864 0.9229 0.3179 0.068 Uiso 1 1 calc R
H31B H 0.5211 0.9871 0.3750 0.068 Uiso 1 1 calc R
H31C H 0.4379 0.8982 0.4022 0.068 Uiso 1 1 calc R
C32 C 0.6492(3) 0.8476(2) 0.37294(19) 0.0422(8) Uani 1 1 d .
H32A H 0.6230 0.8288 0.4214 0.063 Uiso 1 1 calc R
H32B H 0.7180 0.9082 0.3905 0.063 Uiso 1 1 calc R
H32C H 0.6742 0.8027 0.3463 0.063 Uiso 1 1 calc R
C33 C 0.3492(3) 0.6654(2) 0.26221(18) 0.0347(7) Uani 1 1 d .
C34 C 0.3201(3) 0.6931(2) 0.3436(2) 0.0489(9) Uani 1 1 d .
H34A H 0.2803 0.6379 0.3637 0.073 Uiso 1 1 calc R
H34B H 0.2657 0.7243 0.3336 0.073 Uiso 1 1 calc R
H34C H 0.3959 0.7346 0.3853 0.073 Uiso 1 1 calc R
C35 C 0.4321(3) 0.6149(2) 0.2760(3) 0.0526(10) Uani 1 1 d .
H35A H 0.4542 0.6015 0.2247 0.079 Uiso 1 1 calc R
H35B H 0.3892 0.5573 0.2916 0.079 Uiso 1 1 calc R
H35C H 0.5061 0.6536 0.3204 0.079 Uiso 1 1 calc R
C36 C 0.2292(3) 0.6010(2) 0.19751(19) 0.0393(7) Uani 1 1 d .
H36A H 0.2465 0.5819 0.1457 0.059 Uiso 1 1 calc R
H36B H 0.1762 0.6333 0.1873 0.059 Uiso 1 1 calc R
H36C H 0.1883 0.5467 0.2184 0.059 Uiso 1 1 calc R
C37 C 0.4165(3) 0.67741(19) 0.02725(19) 0.0338(6) Uani 1 1 d .
H37 H 0.4720 0.6960 -0.0057 0.041 Uiso 1 1 calc R
C38 C 0.3298(3) 0.57913(19) 0.01162(18) 0.0320(6) Uani 1 1 d .
C39 C 0.3699(3) 0.5142(2) 0.0384(2) 0.0378(7) Uani 1 1 d .
H39 H 0.4535 0.5331 0.0658 0.045 Uiso 1 1 calc R
C40 C 0.2903(4) 0.4233(2) 0.0258(2) 0.0484(8) Uani 1 1 d .
H40 H 0.3195 0.3802 0.0439 0.058 Uiso 1 1 calc R
C41 C 0.1671(4) 0.3947(2) -0.0133(2) 0.0505(9) Uani 1 1 d .
H41 H 0.1120 0.3323 -0.0218 0.061 Uiso 1 1 calc R
C42 C 0.1262(3) 0.4574(2) -0.0393(2) 0.0449(8) Uani 1 1 d .
H42 H 0.0420 0.4382 -0.0652 0.054 Uiso 1 1 calc R
C43 C 0.2057(3) 0.5483(2) -0.02839(19) 0.0372(7) Uani 1 1 d .
H43 H 0.1758 0.5903 -0.0482 0.045 Uiso 1 1 calc R
C44 C 0.2411(2) 0.77142(19) 0.07186(16) 0.0286(6) Uani 1 1 d .
H44 H 0.1960 0.7291 0.0202 0.034 Uiso 1 1 calc R
C45 C 0.1815(2) 0.8263(2) 0.10654(18) 0.0316(6) Uani 1 1 d .
C46 C 0.1519(3) 0.8193(3) 0.1815(2) 0.0443(8) Uani 1 1 d .
H46 H 0.1736 0.7801 0.2126 0.053 Uiso 1 1 calc R
C47 C 0.0915(3) 0.8678(3) 0.2121(3) 0.0626(12) Uani 1 1 d .
H47 H 0.0714 0.8609 0.2631 0.075 Uiso 1 1 calc R
C48 C 0.0608(3) 0.9257(3) 0.1694(3) 0.0701(14) Uani 1 1 d .
H48 H 0.0185 0.9583 0.1902 0.084 Uiso 1 1 calc R
C49 C 0.0911(4) 0.9366(3) 0.0965(3) 0.0634(12) Uani 1 1 d .
H49 H 0.0711 0.9778 0.0673 0.076 Uiso 1 1 calc R
C50 C 0.1511(3) 0.8876(2) 0.0647(2) 0.0455(8) Uani 1 1 d .
H50 H 0.1717 0.8959 0.0141 0.055 Uiso 1 1 calc R
C51 C 0.5071(2) 0.92320(17) 0.07692(16) 0.0256(5) Uani 1 1 d .
C52 C 0.4965(2) 0.93808(16) 0.15834(16) 0.0230(5) Uani 1 1 d .
H52 H 0.4481 0.9668 0.1762 0.028 Uiso 1 1 calc R
C53 C 0.5689(2) 0.90398(17) 0.21069(16) 0.0229(5) Uani 1 1 d .
C54 C 0.6286(2) 0.86980(17) 0.15840(17) 0.0249(5) Uani 1 1 d .
C55 C 0.7094(3) 0.82579(19) 0.1740(2) 0.0368(7) Uani 1 1 d .
H55 H 0.7315 0.8133 0.2269 0.044 Uiso 1 1 calc R
C56 C 0.7545(3) 0.8019(2) 0.1110(3) 0.0472(8) Uani 1 1 d .
H56 H 0.8088 0.7729 0.1208 0.057 Uiso 1 1 calc R
C57 C 0.7220(3) 0.8195(2) 0.0321(2) 0.0498(9) Uani 1 1 d .
H57 H 0.7567 0.8033 -0.0096 0.060 Uiso 1 1 calc R
C58 C 0.6429(3) 0.8587(2) 0.0136(2) 0.0390(7) Uani 1 1 d .
H58 H 0.6222 0.8699 -0.0401 0.047 Uiso 1 1 calc R
C59 C 0.5916(2) 0.88278(17) 0.07660(17) 0.0273(5) Uani 1 1 d .
C60 C 0.4529(3) 0.95457(19) 0.00522(18) 0.0340(6) Uani 1 1 d .
H60A H 0.3809 0.9637 0.0148 0.041 Uiso 1 1 calc R
H60B H 0.4255 0.9067 -0.0463 0.041 Uiso 1 1 calc R
C61 C 0.8849(8) 0.6458(6) 0.2581(4) 0.062(2) Uani 0.50 1 d P
H61A H 0.9289 0.6179 0.2294 0.093 Uiso 0.50 1 calc PR
H61B H 0.9174 0.6564 0.3182 0.093 Uiso 0.50 1 calc PR
H61C H 0.8953 0.7045 0.2429 0.093 Uiso 0.50 1 calc PR
C62 C 0.7592(16) 0.5858(14) 0.2345(9) 0.132(6) Uani 0.50 1 d P
H62A H 0.7204 0.6137 0.2694 0.159 Uiso 0.50 1 calc PR
H62B H 0.7265 0.5886 0.1768 0.159 Uiso 0.50 1 calc PR
C63 C 0.7182(12) 0.5002(8) 0.2365(5) 0.082(3) Uani 0.50 1 d P
H63A H 0.7549 0.4979 0.2935 0.099 Uiso 0.50 1 calc PR
H63B H 0.7548 0.4724 0.1997 0.099 Uiso 0.50 1 calc PR
C64 C 0.5842(13) 0.4334(11) 0.2152(10) 0.124(5) Uani 0.50 1 d P
H64A H 0.5486 0.4585 0.2547 0.149 Uiso 0.50 1 calc PR
H64B H 0.5458 0.4386 0.1597 0.149 Uiso 0.50 1 calc PR
C65 C 0.5472(12) 0.3507(9) 0.2134(8) 0.098(4) Uani 0.50 1 d P
H65A H 0.6142 0.3317 0.2142 0.147 Uiso 0.50 1 calc PR
H65B H 0.4814 0.3163 0.1627 0.147 Uiso 0.50 1 calc PR
H65C H 0.5166 0.3382 0.2620 0.147 Uiso 0.50 1 calc PR

loop_
_atom_site_aniso_label
_atom_site_aniso_U_11
_atom_site_aniso_U_22
_atom_site_aniso_U_33
_atom_site_aniso_U_23
_atom_site_aniso_U_13
_atom_site_aniso_U_12
Ti1 0.0170(2) 0.0194(2) 0.0204(2) 0.00629(17) 0.00562(17) 0.00596(17)
Ti2 0.0210(2) 0.0200(2) 0.0215(2) 0.00805(17) 0.00572(18) 0.00501(18)
Si1 0.0237(4) 0.0242(3) 0.0206(3) 0.0062(3) 0.0040(3) 0.0052(3)
Si2 0.0258(4) 0.0280(4) 0.0213(3) 0.0111(3) 0.0046(3) 0.0036(3)
N1 0.0178(10) 0.0206(10) 0.0243(10) 0.0064(8) 0.0054(8) 0.0044(8)
N2 0.0229(11) 0.0259(11) 0.0267(11) 0.0135(9) 0.0053(9) 0.0032(9)
C1 0.0409(17) 0.0320(15) 0.0329(16) 0.0092(12) -0.0049(13) 0.0075(13)
C2 0.0420(17) 0.0375(16) 0.0289(15) 0.0049(12) 0.0145(13) 0.0092(14)
C3 0.0206(13) 0.0247(13) 0.0287(13) 0.0068(10) 0.0018(10) 0.0020(10)
C4 0.0322(15) 0.0242(13) 0.0296(14) 0.0082(11) 0.0086(12) 0.0050(11)
C5 0.0239(15) 0.0465(18) 0.067(2) 0.0246(17) 0.0104(15) 0.0099(14)
C6 0.049(2) 0.0305(15) 0.0286(15) 0.0019(12) 0.0030(14) -0.0085(14)
C7 0.0290(14) 0.0294(13) 0.0298(14) 0.0090(11) 0.0143(11) 0.0105(11)
C8 0.0371(15) 0.0278(13) 0.0262(13) 0.0063(10) 0.0174(12) 0.0118(12)
C9 0.0369(16) 0.0379(15) 0.0403(16) 0.0113(13) 0.0213(14) 0.0152(13)
C10 0.0384(18) 0.0461(18) 0.0477(19) 0.0073(15) 0.0246(15) 0.0061(15)
C11 0.067(3) 0.0353(17) 0.051(2) 0.0131(15) 0.0384(19) 0.0062(17)
C12 0.090(3) 0.0414(18) 0.0428(19) 0.0259(15) 0.034(2) 0.031(2)
C13 0.0488(19) 0.0447(17) 0.0305(15) 0.0171(13) 0.0191(14) 0.0228(15)
C14 0.0252(13) 0.0288(13) 0.0315(14) 0.0122(11) 0.0077(11) 0.0121(11)
C15 0.0243(13) 0.0261(13) 0.0387(15) 0.0139(11) 0.0089(11) 0.0126(11)
C16 0.0268(15) 0.0373(16) 0.0483(18) 0.0030(13) 0.0096(13) 0.0138(13)
C17 0.045(2) 0.0484(19) 0.060(2) -0.0032(17) 0.0167(17) 0.0232(17)
C18 0.0375(19) 0.050(2) 0.087(3) 0.0083(19) 0.0275(19) 0.0244(16)
C19 0.0262(16) 0.0410(17) 0.080(3) 0.0120(17) 0.0138(16) 0.0180(14)
C20 0.0274(14) 0.0305(14) 0.0484(18) 0.0107(13) 0.0047(13) 0.0134(12)
C21 0.0187(12) 0.0218(12) 0.0274(13) 0.0073(10) 0.0047(10) 0.0030(10)
C22 0.0185(12) 0.0205(11) 0.0279(13) 0.0067(10) 0.0093(10) 0.0050(9)
C23 0.0203(12) 0.0201(11) 0.0244(12) 0.0074(9) 0.0073(10) 0.0058(9)
C24 0.0205(12) 0.0188(11) 0.0275(13) 0.0091(9) 0.0094(10) 0.0060(9)
C25 0.0238(13) 0.0284(13) 0.0387(15) 0.0163(11) 0.0128(11) 0.0113(11)
C26 0.0358(16) 0.0330(15) 0.0537(19) 0.0179(13) 0.0257(14) 0.0202(13)
C27 0.0456(18) 0.0261(14) 0.0440(17) 0.0083(12) 0.0264(14) 0.0136(13)
C28 0.0337(15) 0.0245(13) 0.0281(14) 0.0043(10) 0.0122(11) 0.0057(11)
C29 0.0219(12) 0.0193(11) 0.0262(12) 0.0067(10) 0.0079(10) 0.0044(10)
C30 0.0199(13) 0.0254(13) 0.0318(14) 0.0091(11) 0.0005(10) 0.0034(11)
C31 0.052(2) 0.0440(18) 0.0342(16) 0.0073(14) 0.0206(15) 0.0106(16)
C32 0.0350(16) 0.0479(18) 0.0314(15) 0.0215(14) -0.0012(13) 0.0049(14)
C33 0.0329(15) 0.0305(14) 0.0303(14) 0.0165(12) 0.0076(12) -0.0008(12)
C34 0.0469(19) 0.0460(18) 0.0298(16) 0.0171(14) 0.0106(14) -0.0094(15)
C35 0.054(2) 0.0364(17) 0.062(2) 0.0317(17) 0.0090(18) 0.0096(16)
C36 0.0374(17) 0.0315(15) 0.0334(15) 0.0122(12) 0.0092(13) -0.0040(13)
C37 0.0338(15) 0.0253(13) 0.0376(15) 0.0065(11) 0.0145(12) 0.0052(12)
C38 0.0351(15) 0.0270(13) 0.0331(15) 0.0043(11) 0.0135(12) 0.0107(12)
C39 0.0394(17) 0.0312(15) 0.0455(18) 0.0116(13) 0.0156(14) 0.0143(13)
C40 0.062(2) 0.0307(16) 0.057(2) 0.0158(15) 0.0240(18) 0.0186(16)
C41 0.056(2) 0.0271(15) 0.061(2) 0.0082(15) 0.0287(18) 0.0029(15)
C42 0.0363(17) 0.0426(18) 0.0398(17) -0.0024(14) 0.0089(14) 0.0037(14)
C43 0.0381(17) 0.0346(15) 0.0322(15) 0.0016(12) 0.0058(13) 0.0117(13)
C44 0.0243(13) 0.0342(14) 0.0219(12) 0.0012(11) 0.0004(10) 0.0107(11)
C45 0.0196(13) 0.0349(14) 0.0320(14) 0.0013(12) 0.0004(11) 0.0077(11)
C46 0.0323(17) 0.056(2) 0.0393(17) 0.0012(15) 0.0112(14) 0.0140(15)
C47 0.0350(19) 0.072(3) 0.065(3) -0.014(2) 0.0195(18) 0.0123(19)
C48 0.0316(19) 0.069(3) 0.091(3) -0.029(2) 0.002(2) 0.0223(19)
C49 0.048(2) 0.055(2) 0.078(3) -0.009(2) -0.005(2) 0.0301(19)
C50 0.0411(18) 0.0451(18) 0.0466(19) 0.0030(15) -0.0017(15) 0.0228(15)
C51 0.0265(13) 0.0203(12) 0.0238(12) 0.0104(10) 0.0056(10) 0.0021(10)
C52 0.0243(12) 0.0191(11) 0.0249(12) 0.0077(9) 0.0078(10) 0.0068(10)
C53 0.0215(12) 0.0209(11) 0.0228(12) 0.0076(9) 0.0055(10) 0.0046(10)
C54 0.0201(12) 0.0193(11) 0.0317(13) 0.0090(10) 0.0076(10) 0.0029(10)
C55 0.0242(14) 0.0285(14) 0.0530(19) 0.0080(13) 0.0076(13) 0.0077(12)
C56 0.0294(16) 0.0366(16) 0.075(3) 0.0034(16) 0.0202(16) 0.0133(13)
C57 0.0447(19) 0.0361(17) 0.065(2) -0.0011(16) 0.0373(18) 0.0060(15)
C58 0.0448(18) 0.0316(15) 0.0358(16) 0.0067(12) 0.0236(14) 0.0045(13)
C59 0.0260(13) 0.0204(12) 0.0308(14) 0.0070(10) 0.0120(11) 0.0020(10)
C60 0.0382(16) 0.0267(14) 0.0269(14) 0.0131(11) 0.0019(12) 0.0035(12)
C61 0.072(6) 0.067(5) 0.025(3) 0.009(3) 0.012(3) 0.007(4)
C62 0.149(14) 0.211(19) 0.087(9) 0.063(11) 0.073(10) 0.099(15)
C63 0.145(10) 0.091(7) 0.042(5) 0.031(5) 0.066(6) 0.056(7)
C64 0.092(10) 0.125(12) 0.138(13) 0.063(10) 0.029(9) 0.017(9)
C65 0.105(9) 0.097(8) 0.112(9) 0.046(7) 0.069(8) 0.035(7)

loop_
_atom_type_symbol
_atom_type_description
_atom_type_scat_dispersion_real
_atom_type_scat_dispersion_imag
_atom_type_scat_source
C C 0.0033 0.0016 'International Tables Vol C Tables 4.2.6.8 and 6.1.1.4'
H H 0.0000 0.0000 'International Tables Vol C Tables 4.2.6.8 and 6.1.1.4'
N N 0.0061 0.0033 'International Tables Vol C Tables 4.2.6.8 and 6.1.1.4'
Si Si 0.0817 0.0704 'International Tables Vol C Tables 4.2.6.8 and 6.1.1.4'
Ti Ti 0.2776 0.4457 'International Tables Vol C Tables 4.2.6.8 and 6.1.1.4'

loop_
_geom_angle_atom_site_label_1
_geom_angle_atom_site_label_2
_geom_angle_atom_site_label_3
_geom_angle
_geom_angle_site_symmetry_1
_geom_angle_site_symmetry_3
N1 Ti1 C14 106.42(10) . .
N1 Ti1 C7 117.39(10) . .
C14 Ti1 C7 99.55(11) . .
N1 Ti1 C23 76.96(9) . .
C14 Ti1 C23 121.63(10) . .
C7 Ti1 C23 131.41(10) . .
N1 Ti1 C22 101.78(9) . .
C14 Ti1 C22 89.37(10) . .
C7 Ti1 C22 134.85(10) . .
C23 Ti1 C22 36.28(9) . .
N1 Ti1 C24 94.88(9) . .
C14 Ti1 C24 143.99(10) . .
C7 Ti1 C24 95.73(9) . .
C23 Ti1 C24 35.72(9) . .
C22 Ti1 C24 57.50(9) . .
N1 Ti1 C21 133.77(9) . .
C14 Ti1 C21 88.76(10) . .
C7 Ti1 C21 102.00(10) . .
C23 Ti1 C21 58.43(9) . .
C22 Ti1 C21 33.54(9) . .
C24 Ti1 C21 56.10(8) . .
N1 Ti1 C29 127.89(8) . .
C14 Ti1 C29 117.71(10) . .
C7 Ti1 C29 82.25(9) . .
C23 Ti1 C29 57.29(9) . .
C22 Ti1 C29 55.09(8) . .
C24 Ti1 C29 33.13(8) . .
C21 Ti1 C29 32.67(8) . .
N1 Ti1 Si1 36.94(6) . .
C14 Ti1 Si1 116.59(8) . .
C7 Ti1 Si1 139.32(8) . .
C23 Ti1 Si1 40.39(6) . .
C22 Ti1 Si1 67.01(7) . .
C24 Ti1 Si1 66.19(6) . .
C21 Ti1 Si1 97.07(6) . .
C29 Ti1 Si1 95.84(6) . .
N2 Ti2 C44 105.77(10) . .
N2 Ti2 C37 119.54(11) . .
C44 Ti2 C37 98.10(11) . .
N2 Ti2 C53 77.34(9) . .
C44 Ti2 C53 122.64(10) . .
C37 Ti2 C53 130.91(11) . .
N2 Ti2 C52 100.89(9) . .
C44 Ti2 C52 90.06(10) . .
C37 Ti2 C52 134.18(10) . .
C53 Ti2 C52 36.09(9) . .
N2 Ti2 C54 96.41(9) . .
C44 Ti2 C54 143.92(10) . .
C37 Ti2 C54 95.09(10) . .
C53 Ti2 C54 35.84(9) . .
C52 Ti2 C54 57.51(9) . .
N2 Ti2 C51 133.10(9) . .
C44 Ti2 C51 88.35(10) . .
C37 Ti2 C51 101.62(10) . .
C53 Ti2 C51 58.10(9) . .
C52 Ti2 C51 33.29(9) . .
C54 Ti2 C51 56.06(9) . .
N2 Ti2 C59 129.61(9) . .
C44 Ti2 C59 116.40(10) . .
C37 Ti2 C59 81.50(10) . .
C53 Ti2 C59 57.48(9) . .
C52 Ti2 C59 55.04(9) . .
C54 Ti2 C59 33.48(9) . .
C51 Ti2 C59 32.51(9) . .
N2 Ti2 Si2 37.01(7) . .
C44 Ti2 Si2 117.23(8) . .
C37 Ti2 Si2 140.57(9) . .
C53 Ti2 Si2 40.64(6) . .
C52 Ti2 Si2 66.44(6) . .
C54 Ti2 Si2 67.03(7) . .
C51 Ti2 Si2 96.61(6) . .
C59 Ti2 Si2 96.63(6) . .
N1 Si1 C2 114.77(12) . .
N1 Si1 C23 93.54(10) . .
C2 Si1 C23 110.22(13) . .
N1 Si1 C1 116.89(13) . .
C2 Si1 C1 108.26(15) . .
C23 Si1 C1 112.45(13) . .
N1 Si1 Ti1 41.48(7) . .
C2 Si1 Ti1 118.61(11) . .
C23 Si1 Ti1 52.56(8) . .
C1 Si1 Ti1 133.12(12) . .
N2 Si2 C31 116.15(14) . .
N2 Si2 C53 93.40(11) . .
C31 Si2 C53 110.40(14) . .
N2 Si2 C32 116.28(14) . .
C31 Si2 C32 108.02(17) . .
C53 Si2 C32 111.87(13) . .
N2 Si2 Ti2 41.37(7) . .
C31 Si2 Ti2 120.50(12) . .
C53 Si2 Ti2 52.42(8) . .
C32 Si2 Ti2 131.48(13) . .
C3 N1 Si1 124.59(17) . .
C3 N1 Ti1 133.74(17) . .
Si1 N1 Ti1 101.58(10) . .
C33 N2 Si2 123.51(18) . .
C33 N2 Ti2 134.74(18) . .
Si2 N2 Ti2 101.61(10) . .
Si1 C1 H1A 109.5 . .
Si1 C1 H1B 109.5 . .
H1A C1 H1B 109.5 . .
Si1 C1 H1C 109.5 . .
H1A C1 H1C 109.5 . .
H1B C1 H1C 109.5 . .
Si1 C2 H2A 109.5 . .
Si1 C2 H2B 109.5 . .
H2A C2 H2B 109.5 . .
Si1 C2 H2C 109.5 . .
H2A C2 H2C 109.5 . .
H2B C2 H2C 109.5 . .
N1 C3 C4 111.0(2) . .
N1 C3 C6 110.1(2) . .
C4 C3 C6 108.5(2) . .
N1 C3 C5 109.1(2) . .
C4 C3 C5 109.0(2) . .
C6 C3 C5 109.2(3) . .
C3 C4 H4A 109.5 . .
C3 C4 H4B 109.5 . .
H4A C4 H4B 109.5 . .
C3 C4 H4C 109.5 . .
H4A C4 H4C 109.5 . .
H4B C4 H4C 109.5 . .
C3 C5 H5A 109.5 . .
C3 C5 H5B 109.5 . .
H5A C5 H5B 109.5 . .
C3 C5 H5C 109.5 . .
H5A C5 H5C 109.5 . .
H5B C5 H5C 109.5 . .
C3 C6 H6A 109.5 . .
C3 C6 H6B 109.5 . .
H6A C6 H6B 109.5 . .
C3 C6 H6C 109.5 . .
H6A C6 H6C 109.5 . .
H6B C6 H6C 109.5 . .
C8 C7 Ti1 117.79(18) . .
C8 C7 H7A 107.9 . .
Ti1 C7 H7A 107.9 . .
C8 C7 H7B 107.9 . .
Ti1 C7 H7B 107.9 . .
H7A C7 H7B 107.2 . .
C9 C8 C13 116.9(3) . .
C9 C8 C7 121.6(3) . .
C13 C8 C7 121.5(3) . .
C10 C9 C8 122.2(3) . .
C10 C9 H9 118.9 . .
C8 C9 H9 118.9 . .
C11 C10 C9 119.9(3) . .
C11 C10 H10 120.0 . .
C9 C10 H10 120.0 . .
C12 C11 C10 119.3(3) . .
C12 C11 H11 120.4 . .
C10 C11 H11 120.4 . .
C11 C12 C13 120.9(3) . .
C11 C12 H12 119.5 . .
C13 C12 H12 119.5 . .
C12 C13 C8 120.7(3) . .
C12 C13 H13 119.7 . .
C8 C13 H13 119.7 . .
C15 C14 Ti1 126.12(18) . .
C15 C14 H14A 105.8 . .
Ti1 C14 H14A 105.8 . .
C15 C14 H14B 105.8 . .
Ti1 C14 H14B 105.8 . .
H14A C14 H14B 106.2 . .
C16 C15 C20 117.2(3) . .
C16 C15 C14 121.2(2) . .
C20 C15 C14 121.7(3) . .
C17 C16 C15 121.8(3) . .
C17 C16 H16 119.1 . .
C15 C16 H16 119.1 . .
C18 C17 C16 119.8(3) . .
C18 C17 H17 120.1 . .
C16 C17 H17 120.1 . .
C19 C18 C17 119.4(3) . .
C19 C18 H18 120.3 . .
C17 C18 H18 120.3 . .
C18 C19 C20 120.5(3) . .
C18 C19 H19 119.8 . .
C20 C19 H19 119.8 . .
C19 C20 C15 121.3(3) . .
C19 C20 H20 119.4 . .
C15 C20 H20 119.4 . .
C22 C21 C29 107.2(2) . .
C22 C21 C30 128.0(2) . .
C29 C21 C30 124.4(2) . .
C22 C21 Ti1 67.09(13) . .
C29 C21 Ti1 76.22(14) . .
C30 C21 Ti1 128.10(17) . .
C21 C22 C23 110.6(2) . .
C21 C22 Ti1 79.37(15) . .
C23 C22 Ti1 69.22(14) . .
C21 C22 H22 124.7 . .
C23 C22 H22 124.7 . .
Ti1 C22 H22 118.3 . .
C22 C23 C24 105.2(2) . .
C22 C23 Si1 123.14(18) . .
C24 C23 Si1 122.82(19) . .
C22 C23 Ti1 74.50(14) . .
C24 C23 Ti1 77.53(14) . .
Si1 C23 Ti1 87.05(10) . .
C25 C24 C29 119.2(2) . .
C25 C24 C23 132.1(2) . .
C29 C24 C23 108.7(2) . .
C25 C24 Ti1 120.92(17) . .
C29 C24 Ti1 79.24(14) . .
C23 C24 Ti1 66.76(13) . .
C26 C25 C24 118.4(3) . .
C26 C25 H25 120.8 . .
C24 C25 H25 120.8 . .
C25 C26 C27 121.9(3) . .
C25 C26 H26 119.0 . .
C27 C26 H26 119.0 . .
C28 C27 C26 121.6(3) . .
C28 C27 H27 119.2 . .
C26 C27 H27 119.2 . .
C27 C28 C29 118.1(3) . .
C27 C28 H28 120.9 . .
C29 C28 H28 120.9 . .
C28 C29 C21 131.1(2) . .
C28 C29 C24 120.6(2) . .
C21 C29 C24 108.3(2) . .
C28 C29 Ti1 127.94(18) . .
C21 C29 Ti1 71.11(14) . .
C24 C29 Ti1 67.63(13) . .
C21 C30 C30 110.1(3) . 2_666
C21 C30 H30A 109.6 . .
C30 C30 H30A 109.6 2_666 .
C21 C30 H30B 109.6 . .
C30 C30 H30B 109.6 2_666 .
H30A C30 H30B 108.2 . .
Si2 C31 H31A 109.5 . .
Si2 C31 H31B 109.5 . .
H31A C31 H31B 109.5 . .
Si2 C31 H31C 109.5 . .
H31A C31 H31C 109.5 . .
H31B C31 H31C 109.5 . .
Si2 C32 H32A 109.5 . .
Si2 C32 H32B 109.5 . .
H32A C32 H32B 109.5 . .
Si2 C32 H32C 109.5 . .
H32A C32 H32C 109.5 . .
H32B C32 H32C 109.5 . .
N2 C33 C35 108.7(2) . .
N2 C33 C36 110.3(2) . .
C35 C33 C36 108.9(3) . .
N2 C33 C34 109.9(2) . .
C35 C33 C34 110.4(3) . .
C36 C33 C34 108.6(3) . .
C33 C34 H34A 109.5 . .
C33 C34 H34B 109.5 . .
H34A C34 H34B 109.5 . .
C33 C34 H34C 109.5 . .
H34A C34 H34C 109.5 . .
H34B C34 H34C 109.5 . .
C33 C35 H35A 109.5 . .
C33 C35 H35B 109.5 . .
H35A C35 H35B 109.5 . .
C33 C35 H35C 109.5 . .
H35A C35 H35C 109.5 . .
H35B C35 H35C 109.5 . .
C33 C36 H36A 109.5 . .
C33 C36 H36B 109.5 . .
H36A C36 H36B 109.5 . .
C33 C36 H36C 109.5 . .
H36A C36 H36C 109.5 . .
H36B C36 H36C 109.5 . .
C38 C37 Ti2 119.6(2) . .
C38 C37 H37 120.2 . .
Ti2 C37 H37 120.2 . .
C39 C38 C43 117.5(3) . .
C39 C38 C37 120.6(3) . .
C43 C38 C37 121.9(3) . .
C40 C39 C38 121.3(3) . .
C40 C39 H39 119.4 . .
C38 C39 H39 119.4 . .
C39 C40 C41 120.1(3) . .
C39 C40 H40 120.0 . .
C41 C40 H40 120.0 . .
C42 C41 C40 119.4(3) . .
C42 C41 H41 120.3 . .
C40 C41 H41 120.3 . .
C41 C42 C43 121.0(3) . .
C41 C42 H42 119.5 . .
C43 C42 H42 119.5 . .
C42 C43 C38 120.7(3) . .
C42 C43 H43 119.6 . .
C38 C43 H43 119.6 . .
C45 C44 Ti2 127.38(19) . .
C45 C44 H44 116.3 . .
Ti2 C44 H44 116.3 . .
C46 C45 C50 116.7(3) . .
C46 C45 C44 122.0(3) . .
C50 C45 C44 121.3(3) . .
C47 C46 C45 121.8(4) . .
C47 C46 H46 119.1 . .
C45 C46 H46 119.1 . .
C48 C47 C46 120.3(4) . .
C48 C47 H47 119.9 . .
C46 C47 H47 119.9 . .
C47 C48 C49 119.9(4) . .
C47 C48 H48 120.1 . .
C49 C48 H48 120.1 . .
C48 C49 C50 120.4(4) . .
C48 C49 H49 119.8 . .
C50 C49 H49 119.8 . .
C49 C50 C45 120.9(4) . .
C49 C50 H50 119.6 . .
C45 C50 H50 119.6 . .
C52 C51 C59 107.4(2) . .
C52 C51 C60 127.0(3) . .
C59 C51 C60 125.2(3) . .
C52 C51 Ti2 66.97(13) . .
C59 C51 Ti2 75.25(14) . .
C60 C51 Ti2 128.87(18) . .
C51 C52 C53 110.6(2) . .
C51 C52 Ti2 79.73(15) . .
C53 C52 Ti2 68.58(13) . .
C51 C52 H52 124.7 . .
C53 C52 H52 124.7 . .
Ti2 C52 H52 118.5 . .
C52 C53 C54 105.3(2) . .
C52 C53 Si2 121.62(19) . .
C54 C53 Si2 124.10(18) . .
C52 C53 Ti2 75.33(14) . .
C54 C53 Ti2 76.56(15) . .
Si2 C53 Ti2 86.94(10) . .
C55 C54 C59 119.2(3) . .
C55 C54 C53 131.8(3) . .
C59 C54 C53 108.9(2) . .
C55 C54 Ti2 117.70(17) . .
C59 C54 Ti2 79.90(15) . .
C53 C54 Ti2 67.60(14) . .
C56 C55 C54 118.6(3) . .
C56 C55 H55 120.7 . .
C54 C55 H55 120.7 . .
C55 C56 C57 121.3(3) . .
C55 C56 H56 119.4 . .
C57 C56 H56 119.4 . .
C58 C57 C56 122.3(3) . .
C58 C57 H57 118.8 . .
C56 C57 H57 118.8 . .
C57 C58 C59 118.3(3) . .
C57 C58 H58 120.9 . .
C59 C58 H58 120.9 . .
C51 C59 C58 132.0(3) . .
C51 C59 C54 107.9(2) . .
C58 C59 C54 120.1(3) . .
C51 C59 Ti2 72.24(14) . .
C58 C59 Ti2 127.63(19) . .
C54 C59 Ti2 66.63(14) . .
C51 C60 C60 110.7(3) . 2_675
C51 C60 H60A 109.5 . .
C60 C60 H60A 109.5 2_675 .
C51 C60 H60B 109.5 . .
C60 C60 H60B 109.5 2_675 .
H60A C60 H60B 108.1 . .
C62 C61 H61A 109.5 . .
C62 C61 H61B 109.5 . .
H61A C61 H61B 109.5 . .
C62 C61 H61C 109.5 . .
H61A C61 H61C 109.5 . .
H61B C61 H61C 109.5 . .
C63 C62 C61 123.8(15) . .
C63 C62 H62A 106.4 . .
C61 C62 H62A 106.4 . .
C63 C62 H62B 106.4 . .
C61 C62 H62B 106.4 . .
H62A C62 H62B 106.4 . .
C62 C63 C64 126.1(13) . .
C62 C63 H63A 105.8 . .
C64 C63 H63A 105.8 . .
C62 C63 H63B 105.8 . .
C64 C63 H63B 105.8 . .
H63A C63 H63B 106.2 . .
C65 C64 C63 124.9(15) . .
C65 C64 H64A 106.1 . .
C63 C64 H64A 106.1 . .
C65 C64 H64B 106.1 . .
C63 C64 H64B 106.1 . .
H64A C64 H64B 106.3 . .
C64 C65 H65A 109.5 . .
C64 C65 H65B 109.5 . .
H65A C65 H65B 109.5 . .
C64 C65 H65C 109.5 . .
H65A C65 H65C 109.5 . .
H65B C65 H65C 109.5 . .

loop_
_geom_bond_atom_site_label_1
_geom_bond_atom_site_label_2
_geom_bond_distance
_geom_bond_site_symmetry_2
Ti1 N1 1.931(2) .
Ti1 C14 2.132(3) .
Ti1 C7 2.154(3) .
Ti1 C23 2.271(2) .
Ti1 C22 2.341(2) .
Ti1 C24 2.413(2) .
Ti1 C21 2.498(3) .
Ti1 C29 2.564(3) .
Ti1 Si1 2.8566(9) .
Ti2 N2 1.926(2) .
Ti2 C44 2.115(3) .
Ti2 C37 2.141(3) .
Ti2 C53 2.266(3) .
Ti2 C52 2.354(2) .
Ti2 C54 2.383(3) .
Ti2 C51 2.517(2) .
Ti2 C59 2.556(3) .
Ti2 Si2 2.8546(9) .
Si1 N1 1.753(2) .
Si1 C2 1.853(3) .
Si1 C23 1.854(3) .
Si1 C1 1.870(3) .
Si2 N2 1.754(2) .
Si2 C31 1.847(4) .
Si2 C53 1.862(3) .
Si2 C32 1.865(3) .
N1 C3 1.486(3) .
N2 C33 1.497(3) .
C1 H1A 0.9800 .
C1 H1B 0.9800 .
C1 H1C 0.9800 .
C2 H2A 0.9800 .
C2 H2B 0.9800 .
C2 H2C 0.9800 .
C3 C4 1.527(4) .
C3 C6 1.532(4) .
C3 C5 1.539(4) .
C4 H4A 0.9800 .
C4 H4B 0.9800 .
C4 H4C 0.9800 .
C5 H5A 0.9800 .
C5 H5B 0.9800 .
C5 H5C 0.9800 .
C6 H6A 0.9800 .
C6 H6B 0.9800 .
C6 H6C 0.9800 .
C7 C8 1.480(4) .
C7 H7A 0.9900 .
C7 H7B 0.9900 .
C8 C9 1.391(4) .
C8 C13 1.402(4) .
C9 C10 1.383(4) .
C9 H9 0.9500 .
C10 C11 1.383(5) .
C10 H10 0.9500 .
C11 C12 1.375(6) .
C11 H11 0.9500 .
C12 C13 1.392(5) .
C12 H12 0.9500 .
C13 H13 0.9500 .
C14 C15 1.493(4) .
C14 H14A 0.9900 .
C14 H14B 0.9900 .
C15 C16 1.394(4) .
C15 C20 1.398(4) .
C16 C17 1.388(4) .
C16 H16 0.9500 .
C17 C18 1.385(5) .
C17 H17 0.9500 .
C18 C19 1.381(6) .
C18 H18 0.9500 .
C19 C20 1.385(5) .
C19 H19 0.9500 .
C20 H20 0.9500 .
C21 C22 1.404(4) .
C21 C29 1.425(4) .
C21 C30 1.497(4) .
C22 C23 1.437(3) .
C22 H22 0.9500 .
C23 C24 1.443(3) .
C24 C25 1.422(4) .
C24 C29 1.426(4) .
C25 C26 1.368(4) .
C25 H25 0.9500 .
C26 C27 1.411(5) .
C26 H26 0.9500 .
C27 C28 1.359(4) .
C27 H27 0.9500 .
C28 C29 1.424(4) .
C28 H28 0.9500 .
C30 C30 1.541(5) 2_666
C30 H30A 0.9900 .
C30 H30B 0.9900 .
C31 H31A 0.9800 .
C31 H31B 0.9800 .
C31 H31C 0.9800 .
C32 H32A 0.9800 .
C32 H32B 0.9800 .
C32 H32C 0.9800 .
C33 C35 1.528(5) .
C33 C36 1.537(4) .
C33 C34 1.540(5) .
C34 H34A 0.9800 .
C34 H34B 0.9800 .
C34 H34C 0.9800 .
C35 H35A 0.9800 .
C35 H35B 0.9800 .
C35 H35C 0.9800 .
C36 H36A 0.9800 .
C36 H36B 0.9800 .
C36 H36C 0.9800 .
C37 C38 1.491(4) .
C37 H37 0.9500 .
C38 C39 1.402(4) .
C38 C43 1.402(4) .
C39 C40 1.381(4) .
C39 H39 0.9500 .
C40 C41 1.394(5) .
C40 H40 0.9500 .
C41 C42 1.368(5) .
C41 H41 0.9500 .
C42 C43 1.386(4) .
C42 H42 0.9500 .
C43 H43 0.9500 .
C44 C45 1.479(4) .
C44 H44 0.9500 .
C45 C46 1.391(4) .
C45 C50 1.403(4) .
C46 C47 1.385(5) .
C46 H46 0.9500 .
C47 C48 1.364(7) .
C47 H47 0.9500 .
C48 C49 1.368(7) .
C48 H48 0.9500 .
C49 C50 1.393(5) .
C49 H49 0.9500 .
C50 H50 0.9500 .
C51 C52 1.404(4) .
C51 C59 1.420(4) .
C51 C60 1.501(4) .
C52 C53 1.434(3) .
C52 H52 0.9500 .
C53 C54 1.435(4) .
C54 C55 1.427(4) .
C54 C59 1.432(4) .
C55 C56 1.369(5) .
C55 H55 0.9500 .
C56 C57 1.409(6) .
C56 H56 0.9500 .
C57 C58 1.355(5) .
C57 H57 0.9500 .
C58 C59 1.422(4) .
C58 H58 0.9500 .
C60 C60 1.546(5) 2_675
C60 H60A 0.9900 .
C60 H60B 0.9900 .
C61 C62 1.420(18) .
C61 H61A 0.9800 .
C61 H61B 0.9800 .
C61 H61C 0.9800 .
C62 C63 1.287(19) .
C62 H62A 0.9900 .
C62 H62B 0.9900 .
C63 C64 1.527(17) .
C63 H63A 0.9900 .
C63 H63B 0.9900 .
C64 C65 1.230(16) .
C64 H64A 0.9900 .
C64 H64B 0.9900 .
C65 H65A 0.9800 .
C65 H65B 0.9800 .
C65 H65C 0.9800 .

loop_
_geom_torsion_atom_site_label_1
_geom_torsion_atom_site_label_2
_geom_torsion_atom_site_label_3
_geom_torsion_atom_site_label_4
_geom_torsion
_geom_torsion_site_symmetry_4
C14 Ti1 Si1 N1 81.98(14) .
C7 Ti1 Si1 N1 -68.10(16) .
C23 Ti1 Si1 N1 -169.56(15) .
C22 Ti1 Si1 N1 158.93(13) .
C24 Ti1 Si1 N1 -137.86(12) .
C21 Ti1 Si1 N1 174.13(12) .
C29 Ti1 Si1 N1 -153.00(12) .
N1 Ti1 Si1 C2 -95.95(16) .
C14 Ti1 Si1 C2 -13.97(14) .
C7 Ti1 Si1 C2 -164.05(16) .
C23 Ti1 Si1 C2 94.49(15) .
C22 Ti1 Si1 C2 62.98(13) .
C24 Ti1 Si1 C2 126.19(13) .
C21 Ti1 Si1 C2 78.18(13) .
C29 Ti1 Si1 C2 111.05(13) .
N1 Ti1 Si1 C23 169.56(15) .
C14 Ti1 Si1 C23 -108.46(13) .
C7 Ti1 Si1 C23 101.46(15) .
C22 Ti1 Si1 C23 -31.50(12) .
C24 Ti1 Si1 C23 31.70(12) .
C21 Ti1 Si1 C23 -16.30(12) .
C29 Ti1 Si1 C23 16.56(11) .
N1 Ti1 Si1 C1 82.90(17) .
C14 Ti1 Si1 C1 164.88(16) .
C7 Ti1 Si1 C1 14.80(18) .
C23 Ti1 Si1 C1 -86.66(17) .
C22 Ti1 Si1 C1 -118.17(15) .
C24 Ti1 Si1 C1 -54.96(15) .
C21 Ti1 Si1 C1 -102.96(15) .
C29 Ti1 Si1 C1 -70.10(15) .
C44 Ti2 Si2 N2 79.94(15) .
C37 Ti2 Si2 N2 -71.12(17) .
C53 Ti2 Si2 N2 -170.68(16) .
C52 Ti2 Si2 N2 157.05(14) .
C54 Ti2 Si2 N2 -139.79(13) .
C51 Ti2 Si2 N2 171.48(13) .
C59 Ti2 Si2 N2 -155.79(13) .
N2 Ti2 Si2 C31 -96.03(17) .
C44 Ti2 Si2 C31 -16.10(16) .
C37 Ti2 Si2 C31 -167.16(17) .
C53 Ti2 Si2 C31 93.28(16) .
C52 Ti2 Si2 C31 61.02(14) .
C54 Ti2 Si2 C31 124.18(14) .
C51 Ti2 Si2 C31 75.45(14) .
C59 Ti2 Si2 C31 108.18(14) .
N2 Ti2 Si2 C53 170.68(16) .
C44 Ti2 Si2 C53 -109.38(13) .
C37 Ti2 Si2 C53 99.56(16) .
C52 Ti2 Si2 C53 -32.26(12) .
C54 Ti2 Si2 C53 30.89(12) .
C51 Ti2 Si2 C53 -17.84(12) .
C59 Ti2 Si2 C53 14.89(12) .
N2 Ti2 Si2 C32 83.71(18) .
C44 Ti2 Si2 C32 163.65(16) .
C37 Ti2 Si2 C32 12.59(19) .
C53 Ti2 Si2 C32 -86.97(17) .
C52 Ti2 Si2 C32 -119.24(15) .
C54 Ti2 Si2 C32 -56.08(15) .
C51 Ti2 Si2 C32 -104.81(15) .
C59 Ti2 Si2 C32 -72.08(15) .
C2 Si1 N1 C3 -77.2(2) .
C23 Si1 N1 C3 168.6(2) .
C1 Si1 N1 C3 51.2(2) .
Ti1 Si1 N1 C3 176.9(3) .
C2 Si1 N1 Ti1 105.92(14) .
C23 Si1 N1 Ti1 -8.29(11) .
C1 Si1 N1 Ti1 -125.69(13) .
C14 Ti1 N1 C3 70.9(2) .
C7 Ti1 N1 C3 -39.4(3) .
C23 Ti1 N1 C3 -169.6(2) .
C22 Ti1 N1 C3 163.8(2) .
C24 Ti1 N1 C3 -138.5(2) .
C21 Ti1 N1 C3 175.4(2) .
C29 Ti1 N1 C3 -141.6(2) .
Si1 Ti1 N1 C3 -176.5(3) .
C14 Ti1 N1 Si1 -112.61(11) .
C7 Ti1 N1 Si1 137.06(11) .
C23 Ti1 N1 Si1 6.92(10) .
C22 Ti1 N1 Si1 -19.76(12) .
C24 Ti1 N1 Si1 38.03(11) .
C21 Ti1 N1 Si1 -8.07(16) .
C29 Ti1 N1 Si1 34.90(15) .
C31 Si2 N2 C33 -76.3(3) .
C53 Si2 N2 C33 168.9(2) .
C32 Si2 N2 C33 52.5(3) .
Ti2 Si2 N2 C33 176.3(3) .
C31 Si2 N2 Ti2 107.34(15) .
C53 Si2 N2 Ti2 -7.38(12) .
C32 Si2 N2 Ti2 -123.85(14) .
C44 Ti2 N2 C33 69.8(3) .
C37 Ti2 N2 C33 -39.4(3) .
C53 Ti2 N2 C33 -169.5(3) .
C52 Ti2 N2 C33 163.0(3) .
C54 Ti2 N2 C33 -138.9(3) .
C51 Ti2 N2 C33 172.7(2) .
C59 Ti2 N2 C33 -143.8(2) .
Si2 Ti2 N2 C33 -175.7(3) .
C44 Ti2 N2 Si2 -114.53(12) .
C37 Ti2 N2 Si2 136.31(12) .
C53 Ti2 N2 Si2 6.20(10) .
C52 Ti2 N2 Si2 -21.34(12) .
C54 Ti2 N2 Si2 36.74(12) .
C51 Ti2 N2 Si2 -11.63(18) .
C59 Ti2 N2 Si2 31.92(17) .
Si1 N1 C3 C4 150.39(19) .
Ti1 N1 C3 C4 -33.8(3) .
Si1 N1 C3 C6 30.3(3) .
Ti1 N1 C3 C6 -153.9(2) .
Si1 N1 C3 C5 -89.5(3) .
Ti1 N1 C3 C5 86.3(3) .
N1 Ti1 C7 C8 52.6(2) .
C14 Ti1 C7 C8 -61.6(2) .
C23 Ti1 C7 C8 149.4(2) .
C22 Ti1 C7 C8 -160.32(19) .
C24 Ti1 C7 C8 151.1(2) .
C21 Ti1 C7 C8 -152.4(2) .
C29 Ti1 C7 C8 -178.5(2) .
Si1 Ti1 C7 C8 91.5(2) .
Ti1 C7 C8 C9 -105.6(3) .
Ti1 C7 C8 C13 73.7(3) .
C13 C8 C9 C10 -1.0(4) .
C7 C8 C9 C10 178.3(3) .
C8 C9 C10 C11 0.0(5) .
C9 C10 C11 C12 0.2(5) .
C10 C11 C12 C13 0.5(5) .
C11 C12 C13 C8 -1.6(5) .
C9 C8 C13 C12 1.8(4) .
C7 C8 C13 C12 -177.6(3) .
N1 Ti1 C14 C15 67.9(2) .
C7 Ti1 C14 C15 -169.7(2) .
C23 Ti1 C14 C15 -16.6(3) .
C22 Ti1 C14 C15 -34.2(2) .
C24 Ti1 C14 C15 -55.9(3) .
C21 Ti1 C14 C15 -67.7(2) .
C29 Ti1 C14 C15 -83.5(2) .
Si1 Ti1 C14 C15 29.6(3) .
Ti1 C14 C15 C16 -68.7(3) .
Ti1 C14 C15 C20 111.2(3) .
C20 C15 C16 C17 -0.2(4) .
C14 C15 C16 C17 179.7(3) .
C15 C16 C17 C18 -0.5(6) .
C16 C17 C18 C19 0.7(6) .
C17 C18 C19 C20 -0.1(6) .
C18 C19 C20 C15 -0.6(5) .
C16 C15 C20 C19 0.8(4) .
C14 C15 C20 C19 -179.2(3) .
N1 Ti1 C21 C22 -21.0(2) .
C14 Ti1 C21 C22 90.74(16) .
C7 Ti1 C21 C22 -169.76(15) .
C23 Ti1 C21 C22 -38.23(15) .
C24 Ti1 C21 C22 -80.90(16) .
C29 Ti1 C21 C22 -115.7(2) .
Si1 Ti1 C21 C22 -25.90(15) .
N1 Ti1 C21 C29 94.68(17) .
C14 Ti1 C21 C29 -153.55(16) .
C7 Ti1 C21 C29 -54.06(16) .
C23 Ti1 C21 C29 77.47(15) .
C22 Ti1 C21 C29 115.7(2) .
C24 Ti1 C21 C29 34.80(14) .
Si1 Ti1 C21 C29 89.80(14) .
N1 Ti1 C21 C30 -142.2(2) .
C14 Ti1 C21 C30 -30.4(2) .
C7 Ti1 C21 C30 69.1(3) .
C23 Ti1 C21 C30 -159.4(3) .
C22 Ti1 C21 C30 -121.1(3) .
C24 Ti1 C21 C30 158.0(3) .
C29 Ti1 C21 C30 123.2(3) .
Si1 Ti1 C21 C30 -147.0(2) .
C29 C21 C22 C23 -3.5(3) .
C30 C21 C22 C23 -175.8(2) .
Ti1 C21 C22 C23 62.86(17) .
C29 C21 C22 Ti1 -66.34(17) .
C30 C21 C22 Ti1 121.3(3) .
N1 Ti1 C22 C21 164.66(15) .
C14 Ti1 C22 C21 -88.69(16) .
C7 Ti1 C22 C21 14.2(2) .
C23 Ti1 C22 C21 117.0(2) .
C24 Ti1 C22 C21 76.37(16) .
C29 Ti1 C22 C21 36.38(14) .
Si1 Ti1 C22 C21 151.91(16) .
N1 Ti1 C22 C23 47.66(15) .
C14 Ti1 C22 C23 154.31(16) .
C7 Ti1 C22 C23 -102.80(18) .
C24 Ti1 C22 C23 -40.63(14) .
C21 Ti1 C22 C23 -117.0(2) .
C29 Ti1 C22 C23 -80.62(15) .
Si1 Ti1 C22 C23 34.91(13) .
C21 C22 C23 C24 2.8(3) .
Ti1 C22 C23 C24 72.10(16) .
C21 C22 C23 Si1 -145.14(19) .
Ti1 C22 C23 Si1 -75.83(17) .
C21 C22 C23 Ti1 -69.31(18) .
N1 Si1 C23 C22 76.2(2) .
C2 Si1 C23 C22 -41.8(2) .
C1 Si1 C23 C22 -162.7(2) .
Ti1 Si1 C23 C22 69.32(19) .
N1 Si1 C23 C24 -66.2(2) .
C2 Si1 C23 C24 175.8(2) .
C1 Si1 C23 C24 54.9(2) .
Ti1 Si1 C23 C24 -73.11(19) .
N1 Si1 C23 Ti1 6.90(10) .
C2 Si1 C23 Ti1 -111.14(12) .
C1 Si1 C23 Ti1 127.96(13) .
N1 Ti1 C23 C22 -132.03(16) .
C14 Ti1 C23 C22 -30.60(18) .
C7 Ti1 C23 C22 112.80(17) .
C24 Ti1 C23 C22 109.8(2) .
C21 Ti1 C23 C22 35.30(14) .
C29 Ti1 C23 C22 74.08(15) .
Si1 Ti1 C23 C22 -125.62(18) .
N1 Ti1 C23 C24 118.14(16) .
C14 Ti1 C23 C24 -140.43(15) .
C7 Ti1 C23 C24 3.0(2) .
C22 Ti1 C23 C24 -109.8(2) .
C21 Ti1 C23 C24 -74.53(15) .
C29 Ti1 C23 C24 -35.75(14) .
Si1 Ti1 C23 C24 124.56(18) .
N1 Ti1 C23 Si1 -6.42(9) .
C14 Ti1 C23 Si1 95.01(12) .
C7 Ti1 C23 Si1 -121.59(13) .
C22 Ti1 C23 Si1 125.62(18) .
C24 Ti1 C23 Si1 -124.56(18) .
C21 Ti1 C23 Si1 160.92(13) .
C29 Ti1 C23 Si1 -160.31(13) .
C22 C23 C24 C25 178.6(3) .
Si1 C23 C24 C25 -33.3(4) .
Ti1 C23 C24 C25 -111.4(3) .
C22 C23 C24 C29 -1.0(3) .
Si1 C23 C24 C29 147.04(19) .
Ti1 C23 C24 C29 68.89(17) .
C22 C23 C24 Ti1 -69.91(16) .
Si1 C23 C24 Ti1 78.15(16) .
N1 Ti1 C24 C25 66.8(2) .
C14 Ti1 C24 C25 -166.3(2) .
C7 Ti1 C24 C25 -51.4(2) .
C23 Ti1 C24 C25 126.4(3) .
C22 Ti1 C24 C25 167.7(3) .
C21 Ti1 C24 C25 -152.0(3) .
C29 Ti1 C24 C25 -117.7(3) .
Si1 Ti1 C24 C25 90.7(2) .
N1 Ti1 C24 C29 -175.49(15) .
C14 Ti1 C24 C29 -48.6(2) .
C7 Ti1 C24 C29 66.32(16) .
C23 Ti1 C24 C29 -115.9(2) .
C22 Ti1 C24 C29 -74.62(16) .
C21 Ti1 C24 C29 -34.31(14) .
Si1 Ti1 C24 C29 -151.61(16) .
N1 Ti1 C24 C23 -59.56(15) .
C14 Ti1 C24 C23 67.3(2) .
C7 Ti1 C24 C23 -177.76(15) .
C22 Ti1 C24 C23 41.30(14) .
C21 Ti1 C24 C23 81.61(16) .
C29 Ti1 C24 C23 115.9(2) .
Si1 Ti1 C24 C23 -35.69(13) .
C29 C24 C25 C26 3.4(4) .
C23 C24 C25 C26 -176.2(3) .
Ti1 C24 C25 C26 98.3(3) .
C24 C25 C26 C27 -2.4(4) .
C25 C26 C27 C28 0.1(4) .
C26 C27 C28 C29 1.0(4) .
C27 C28 C29 C21 178.1(3) .
C27 C28 C29 C24 0.2(4) .
C27 C28 C29 Ti1 -84.1(3) .
C22 C21 C29 C28 -175.4(3) .
C30 C21 C29 C28 -2.7(4) .
Ti1 C21 C29 C28 124.3(3) .
C22 C21 C29 C24 2.7(3) .
C30 C21 C29 C24 175.4(2) .
Ti1 C21 C29 C24 -57.56(17) .
C22 C21 C29 Ti1 60.30(16) .
C30 C21 C29 Ti1 -127.0(2) .
C25 C24 C29 C28 -2.4(4) .
C23 C24 C29 C28 177.3(2) .
Ti1 C24 C29 C28 -121.9(2) .
C25 C24 C29 C21 179.2(2) .
C23 C24 C29 C21 -1.0(3) .
Ti1 C24 C29 C21 59.71(17) .
C25 C24 C29 Ti1 119.5(2) .
C23 C24 C29 Ti1 -60.75(16) .
N1 Ti1 C29 C28 117.9(2) .
C14 Ti1 C29 C28 -97.7(2) .
C7 Ti1 C29 C28 -0.9(2) .
C23 Ti1 C29 C28 150.8(3) .
C22 Ti1 C29 C28 -165.2(3) .
C24 Ti1 C29 C28 112.2(3) .
C21 Ti1 C29 C28 -127.9(3) .
Si1 Ti1 C29 C28 138.1(2) .
N1 Ti1 C29 C21 -114.22(16) .
C14 Ti1 C29 C21 30.19(18) .
C7 Ti1 C29 C21 126.94(16) .
C23 Ti1 C29 C21 -81.32(16) .
C22 Ti1 C29 C21 -37.38(15) .
C24 Ti1 C29 C21 -119.9(2) .
Si1 Ti1 C29 C21 -94.00(14) .
N1 Ti1 C29 C24 5.70(19) .
C14 Ti1 C29 C24 150.12(15) .
C7 Ti1 C29 C24 -113.13(16) .
C23 Ti1 C29 C24 38.61(15) .
C22 Ti1 C29 C24 82.54(16) .
C21 Ti1 C29 C24 119.9(2) .
Si1 Ti1 C29 C24 25.93(15) .
C22 C21 C30 C30 99.6(4) 2_666
C29 C21 C30 C30 -71.6(4) 2_666
Ti1 C21 C30 C30 -171.3(2) 2_666
Si2 N2 C33 C35 -83.0(3) .
Ti2 N2 C33 C35 91.9(3) .
Si2 N2 C33 C36 157.7(2) .
Ti2 N2 C33 C36 -27.4(4) .
Si2 N2 C33 C34 38.0(3) .
Ti2 N2 C33 C34 -147.1(2) .
N2 Ti2 C37 C38 46.6(3) .
C44 Ti2 C37 C38 -66.7(3) .
C53 Ti2 C37 C38 145.7(2) .
C52 Ti2 C37 C38 -164.7(2) .
C54 Ti2 C37 C38 147.0(2) .
C51 Ti2 C37 C38 -156.7(2) .
C59 Ti2 C37 C38 177.6(3) .
Si2 Ti2 C37 C38 87.5(3) .
Ti2 C37 C38 C39 -103.3(3) .
Ti2 C37 C38 C43 75.3(3) .
C43 C38 C39 C40 0.1(5) .
C37 C38 C39 C40 178.7(3) .
C38 C39 C40 C41 -0.8(5) .
C39 C40 C41 C42 0.3(6) .
C40 C41 C42 C43 1.0(5) .
C41 C42 C43 C38 -1.7(5) .
C39 C38 C43 C42 1.2(5) .
C37 C38 C43 C42 -177.5(3) .
N2 Ti2 C44 C45 57.8(3) .
C37 Ti2 C44 C45 -178.3(3) .
C53 Ti2 C44 C45 -27.1(3) .
C52 Ti2 C44 C45 -43.6(3) .
C54 Ti2 C44 C45 -68.0(3) .
C51 Ti2 C44 C45 -76.8(3) .
C59 Ti2 C44 C45 -93.8(3) .
Si2 Ti2 C44 C45 19.7(3) .
Ti2 C44 C45 C46 -63.0(4) .
Ti2 C44 C45 C50 117.5(3) .
C50 C45 C46 C47 2.2(5) .
C44 C45 C46 C47 -177.2(3) .
C45 C46 C47 C48 -1.0(6) .
C46 C47 C48 C49 -0.8(6) .
C47 C48 C49 C50 1.2(6) .
C48 C49 C50 C45 0.1(6) .
C46 C45 C50 C49 -1.8(5) .
C44 C45 C50 C49 177.7(3) .
N2 Ti2 C51 C52 -17.6(2) .
C44 Ti2 C51 C52 92.64(17) .
C37 Ti2 C51 C52 -169.43(17) .
C53 Ti2 C51 C52 -38.17(15) .
C54 Ti2 C51 C52 -81.11(17) .
C59 Ti2 C51 C52 -116.6(2) .
Si2 Ti2 C51 C52 -24.58(16) .
N2 Ti2 C51 C59 98.98(18) .
C44 Ti2 C51 C59 -150.81(16) .
C37 Ti2 C51 C59 -52.88(17) .
C53 Ti2 C51 C59 78.38(17) .
C52 Ti2 C51 C59 116.6(2) .
C54 Ti2 C51 C59 35.44(15) .
Si2 Ti2 C51 C59 91.97(15) .
N2 Ti2 C51 C60 -137.4(2) .
C44 Ti2 C51 C60 -27.2(3) .
C37 Ti2 C51 C60 70.7(3) .
C53 Ti2 C51 C60 -158.0(3) .
C52 Ti2 C51 C60 -119.9(3) .
C54 Ti2 C51 C60 159.0(3) .
C59 Ti2 C51 C60 123.6(3) .
Si2 Ti2 C51 C60 -144.4(2) .
C59 C51 C52 C53 -2.7(3) .
C60 C51 C52 C53 -175.4(2) .
Ti2 C51 C52 C53 62.34(17) .
C59 C51 C52 Ti2 -65.00(18) .
C60 C51 C52 Ti2 122.2(3) .
N2 Ti2 C52 C51 167.03(16) .
C44 Ti2 C52 C51 -86.89(17) .
C37 Ti2 C52 C51 14.5(2) .
C53 Ti2 C52 C51 117.0(2) .
C54 Ti2 C52 C51 76.33(17) .
C59 Ti2 C52 C51 35.91(15) .
Si2 Ti2 C52 C51 153.20(17) .
N2 Ti2 C52 C53 50.00(16) .
C44 Ti2 C52 C53 156.08(16) .
C37 Ti2 C52 C53 -102.52(19) .
C54 Ti2 C52 C53 -40.70(15) .
C51 Ti2 C52 C53 -117.0(2) .
C59 Ti2 C52 C53 -81.12(16) .
Si2 Ti2 C52 C53 36.17(13) .
C51 C52 C53 C54 1.9(3) .
Ti2 C52 C53 C54 71.31(16) .
C51 C52 C53 Si2 -146.4(2) .
Ti2 C52 C53 Si2 -76.94(17) .
C51 C52 C53 Ti2 -69.41(19) .
N2 Si2 C53 C52 76.8(2) .
C31 Si2 C53 C52 -42.7(3) .
C32 Si2 C53 C52 -163.0(2) .
Ti2 Si2 C53 C52 70.68(19) .
N2 Si2 C53 C54 -65.3(2) .
C31 Si2 C53 C54 175.1(2) .
C32 Si2 C53 C54 54.8(3) .
Ti2 Si2 C53 C54 -71.5(2) .
N2 Si2 C53 Ti2 6.15(10) .
C31 Si2 C53 Ti2 -113.39(14) .
C32 Si2 C53 Ti2 126.27(14) .
N2 Ti2 C53 C52 -129.56(16) .
C44 Ti2 C53 C52 -28.78(19) .
C37 Ti2 C53 C52 112.14(18) .
C54 Ti2 C53 C52 110.0(2) .
C51 Ti2 C53 C52 35.17(14) .
C59 Ti2 C53 C52 73.80(16) .
Si2 Ti2 C53 C52 -123.83(18) .
N2 Ti2 C53 C54 120.42(16) .
C44 Ti2 C53 C54 -138.80(15) .
C37 Ti2 C53 C54 2.1(2) .
C52 Ti2 C53 C54 -110.0(2) .
C51 Ti2 C53 C54 -74.85(15) .
C59 Ti2 C53 C54 -36.22(14) .
Si2 Ti2 C53 C54 126.16(18) .
N2 Ti2 C53 Si2 -5.73(10) .
C44 Ti2 C53 Si2 95.05(12) .
C37 Ti2 C53 Si2 -124.03(13) .
C52 Ti2 C53 Si2 123.83(18) .
C54 Ti2 C53 Si2 -126.16(18) .
C51 Ti2 C53 Si2 159.00(14) .
C59 Ti2 C53 Si2 -162.38(14) .
C52 C53 C54 C55 -178.2(3) .
Si2 C53 C54 C55 -31.0(4) .
Ti2 C53 C54 C55 -107.8(3) .
C52 C53 C54 C59 -0.4(3) .
Si2 C53 C54 C59 146.85(19) .
Ti2 C53 C54 C59 70.03(18) .
C52 C53 C54 Ti2 -70.42(16) .
Si2 C53 C54 Ti2 76.82(18) .
N2 Ti2 C54 C55 68.9(2) .
C44 Ti2 C54 C55 -162.9(2) .
C37 Ti2 C54 C55 -51.6(2) .
C53 Ti2 C54 C55 126.8(3) .
C52 Ti2 C54 C55 167.8(3) .
C51 Ti2 C54 C55 -152.2(3) .
C59 Ti2 C54 C55 -117.8(3) .
Si2 Ti2 C54 C55 91.9(2) .
N2 Ti2 C54 C59 -173.26(16) .
C44 Ti2 C54 C59 -45.0(2) .
C37 Ti2 C54 C59 66.20(17) .
C53 Ti2 C54 C59 -115.4(2) .
C52 Ti2 C54 C59 -74.41(16) .
C51 Ti2 C54 C59 -34.40(15) .
Si2 Ti2 C54 C59 -150.24(16) .
N2 Ti2 C54 C53 -57.85(15) .
C44 Ti2 C54 C53 70.4(2) .
C37 Ti2 C54 C53 -178.38(15) .
C52 Ti2 C54 C53 41.01(14) .
C51 Ti2 C54 C53 81.02(16) .
C59 Ti2 C54 C53 115.4(2) .
Si2 Ti2 C54 C53 -34.83(12) .
C59 C54 C55 C56 3.6(4) .
C53 C54 C55 C56 -178.8(3) .
Ti2 C54 C55 C56 97.4(3) .
C54 C55 C56 C57 -0.4(5) .
C55 C56 C57 C58 -1.5(5) .
C56 C57 C58 C59 0.1(5) .
C52 C51 C59 C58 -175.3(3) .
C60 C51 C59 C58 -2.4(5) .
Ti2 C51 C59 C58 125.1(3) .
C52 C51 C59 C54 2.3(3) .
C60 C51 C59 C54 175.3(2) .
Ti2 C51 C59 C54 -57.25(17) .
C52 C51 C59 Ti2 59.60(17) .
C60 C51 C59 Ti2 -127.5(3) .
C57 C58 C59 C51 -179.3(3) .
C57 C58 C59 C54 3.2(4) .
C57 C58 C59 Ti2 -79.2(4) .
C55 C54 C59 C51 177.0(2) .
C53 C54 C59 C51 -1.2(3) .
Ti2 C54 C59 C51 60.76(18) .
C55 C54 C59 C58 -5.0(4) .
C53 C54 C59 C58 176.8(2) .
Ti2 C54 C59 C58 -121.2(2) .
C55 C54 C59 Ti2 116.2(2) .
C53 C54 C59 Ti2 -61.96(17) .
N2 Ti2 C59 C51 -110.60(17) .
C44 Ti2 C59 C51 32.97(18) .
C37 Ti2 C59 C51 127.84(17) .
C53 Ti2 C59 C51 -80.46(16) .
C52 Ti2 C59 C51 -36.81(15) .
C54 Ti2 C59 C51 -119.3(2) .
Si2 Ti2 C59 C51 -91.91(15) .
N2 Ti2 C59 C58 119.6(3) .
C44 Ti2 C59 C58 -96.8(3) .
C37 Ti2 C59 C58 -2.0(3) .
C53 Ti2 C59 C58 149.7(3) .
C52 Ti2 C59 C58 -166.6(3) .
C54 Ti2 C59 C58 110.9(3) .
C51 Ti2 C59 C58 -129.8(3) .
Si2 Ti2 C59 C58 138.3(3) .
N2 Ti2 C59 C54 8.7(2) .
C44 Ti2 C59 C54 152.27(16) .
C37 Ti2 C59 C54 -112.86(17) .
C53 Ti2 C59 C54 38.84(15) .
C52 Ti2 C59 C54 82.49(17) .
C51 Ti2 C59 C54 119.3(2) .
Si2 Ti2 C59 C54 27.39(15) .
C52 C51 C60 C60 96.6(4) 2_675
C59 C51 C60 C60 -74.9(4) 2_675
Ti2 C51 C60 C60 -174.6(2) 2_675
C61 C62 C63 C64 177.4(11) .
C62 C63 C64 C65 176.0(15) .
